data_4067953
loop_
_publ_author_name
'Yonke, Brendan L.'
'Keane, Andrew J.'
'Zavalij, Peter Y.'
'Sita, Lawrence R.'

_publ_section_title
;
 Mononuclear Tantalum(IV, d1) Imido Complexes Supported by the
 Monocyclopentadienyl, Amidinate and Guanidinate Ligand Sets As Models to
 Explore Dinitrogen Fixation by &#x201C;End-On-Bridged&#x201D; Dinuclear
 {[Ta(IV, d1)]}2(\m-\h1:\h1-N2) Complexes
;
_journal_issue 1
_journal_name_full Organometallics
_journal_page_first 345
_journal_paper_doi 10.1021/om200961r
_journal_volume 31
_journal_year 2012
_chemical_formula_moiety 'C22 H41 N3 Ta'
_chemical_formula_sum 'C22 H41 N3 Ta'
_chemical_formula_weight 528.53
_space_group_IT_number 14
_symmetry_cell_setting monoclinic
_symmetry_space_group_name_Hall '-P 2yn'
_symmetry_space_group_name_H-M 'P 1 21/n 1'
_atom_sites_solution_hydrogens geom
_atom_sites_solution_primary direct
_atom_sites_solution_secondary difmap
_audit_creation_method 'SHELXL-97 & ZCIF'
_cell_angle_alpha 90.00
_cell_angle_beta 100.0781(4)
_cell_angle_gamma 90.00
_cell_formula_units_Z 4
_cell_length_a 10.9966(3)
_cell_length_b 14.0571(4)
_cell_length_c 15.5254(5)
_cell_measurement_reflns_used 23403
_cell_measurement_temperature 150(2)
_cell_measurement_theta_max 32.1
_cell_measurement_theta_min 2.4
_cell_volume 2362.89(12)
_computing_cell_refinement Apex2
_computing_data_collection 'Apex2 (Bruker, 2005)'
_computing_data_reduction Apex2
_computing_molecular_graphics 'XSHEL (Bruker, 2004)'
_computing_publication_material SHELXL-97
_computing_structure_refinement 'SHELXL-97 (Sheldrick, 1997)'
_computing_structure_solution 'SHELXS-97 (Sheldrick, 1990)'
_diffrn_ambient_temperature 150(2)
_diffrn_detector 'CCD area detector'
_diffrn_detector_area_resol_mean 11.198
_diffrn_detector_type 'Bruker Smart Apex II'
_diffrn_measured_fraction_theta_full 0.998
_diffrn_measured_fraction_theta_max 0.998
_diffrn_measurement_details 366,366,366,190
_diffrn_measurement_device_type 'three-circle diffractometer'
_diffrn_measurement_method '\w and \f scans'
_diffrn_measurement_specimen_support 'glass capillary'
_diffrn_orient_matrix_type standard
_diffrn_orient_matrix_UB_11 0.0442118
_diffrn_orient_matrix_UB_12 0.0611035
_diffrn_orient_matrix_UB_13 -0.0062401
_diffrn_orient_matrix_UB_21 0.0756444
_diffrn_orient_matrix_UB_22 -0.0363873
_diffrn_orient_matrix_UB_23 -0.0073722
_diffrn_orient_matrix_UB_31 -0.0292244
_diffrn_orient_matrix_UB_32 -0.0017423
_diffrn_orient_matrix_UB_33 -0.0647033
_diffrn_radiation_monochromator graphite
_diffrn_radiation_source 'fine-focus sealed tube'
_diffrn_radiation_type MoK\a
_diffrn_radiation_wavelength 0.71073
_diffrn_reflns_av_R_equivalents 0.0156
_diffrn_reflns_av_sigmaI/netI 0.0125
_diffrn_reflns_limit_h_max 15
_diffrn_reflns_limit_h_min -15
_diffrn_reflns_limit_k_max 19
_diffrn_reflns_limit_k_min -19
_diffrn_reflns_limit_l_max 21
_diffrn_reflns_limit_l_min -21
_diffrn_reflns_number 29489
_diffrn_reflns_theta_full 30.00
_diffrn_reflns_theta_max 30.00
_diffrn_reflns_theta_min 1.97
_diffrn_source_current 30.00
_diffrn_source_voltage 50.00
_diffrn_standards_decay_% 0
_exptl_absorpt_coefficient_mu 4.662
_exptl_absorpt_correction_T_max 0.236
_exptl_absorpt_correction_T_min 0.135
_exptl_absorpt_correction_type multi-scan
_exptl_absorpt_process_details 'SADABS (Sheldrick, 1996)'
_exptl_crystal_colour green
_exptl_crystal_density_diffrn 1.486
_exptl_crystal_density_method 'not measured'
_exptl_crystal_description prism
_exptl_crystal_F_000 1068
_exptl_crystal_id
;
;
_exptl_crystal_size_max 0.44
_exptl_crystal_size_mid 0.41
_exptl_crystal_size_min 0.31
_refine_diff_density_max 1.110
_refine_diff_density_min -0.595
_refine_diff_density_rms 0.068
_refine_ls_extinction_method none
_refine_ls_goodness_of_fit_ref 1.000
_refine_ls_hydrogen_treatment mixed
_refine_ls_matrix_type full
_refine_ls_number_parameters 266
_refine_ls_number_reflns 6878
_refine_ls_number_restraints 0
_refine_ls_restrained_S_all 1.000
_refine_ls_R_factor_all 0.0152
_refine_ls_R_factor_gt 0.0134
_refine_ls_shift/su_max 0.001
_refine_ls_shift/su_mean 0.000
_refine_ls_structure_factor_coef Fsqd
_refine_ls_weighting_details 'w=1/[\s^2^(Fo^2^)+(0.005P)^2^+2.687P], P=(max(Fo^2^,0)+2Fc^2^)/3'
_refine_ls_weighting_scheme calc
_refine_ls_wR_factor_gt 0.0292
_refine_ls_wR_factor_ref 0.0297
_reflns_number_gt 6406
_reflns_number_total 6878
_reflns_threshold_expression >2sigma(I)
_cod_data_source_file om200961r_si_002.cif
_cod_data_source_block cmpd5
_cod_depositor_comments
;
The following automatic conversions were performed:

'_symmetry_cell_setting' value 'Monoclinic' changed to 'monoclinic'
according to /home/saulius/struct/CIF-dictionaries/cif_core.dic
dictionary named 'cif_core.dic' version 2.4.1 from 2010-06-29.

Automatic conversion script
Id: cif_fix_values 1715 2011-07-08 13:25:40Z adriana 
;
_cod_original_sg_symbol_H-M P21/n
_cod_database_code 4067953

loop_
_symmetry_equiv_pos_as_xyz
'x, y, z'
'-x+1/2, y+1/2, -z+1/2'
'-x, -y, -z'
'x-1/2, -y-1/2, z-1/2'

loop_
_atom_site_label
_atom_site_type_symbol
_atom_site_fract_x
_atom_site_fract_y
_atom_site_fract_z
_atom_site_U_iso_or_equiv
_atom_site_adp_type
_atom_site_occupancy
_atom_site_symmetry_multiplicity
_atom_site_calc_flag
_atom_site_refinement_flags
Ta1 Ta 0.479580(5) 0.170601(4) 0.245375(3) 0.01372(2) Uani 1 1 d .
N1 N 0.54543(13) 0.29246(10) 0.20895(9) 0.0223(3) Uani 1 1 d .
H1 H 0.618(2) 0.2930(16) 0.2048(15) 0.037(6) Uiso 1 1 d .
C1 C 0.49969(15) 0.39110(11) 0.19269(11) 0.0234(3) Uani 1 1 d .
C2 C 0.36168(16) 0.39616(13) 0.19385(13) 0.0303(4) Uani 1 1 d .
H2A H 0.3174 0.3547 0.1481 0.040(4) Uiso 1 1 calc R
H2B H 0.3331 0.4618 0.1832 0.040(4) Uiso 1 1 calc R
H2C H 0.3457 0.3752 0.2510 0.040(4) Uiso 1 1 calc R
C3 C 0.57041(18) 0.45487(12) 0.26419(14) 0.0345(4) Uani 1 1 d .
H3A H 0.5553 0.4334 0.3215 0.045(4) Uiso 1 1 calc R
H3B H 0.5422 0.5207 0.2543 0.045(4) Uiso 1 1 calc R
H3C H 0.6590 0.4513 0.2626 0.045(4) Uiso 1 1 calc R
C4 C 0.5250(2) 0.42337(15) 0.10315(14) 0.0407(5) Uani 1 1 d .
H4A H 0.6140 0.4209 0.1029 0.048(4) Uiso 1 1 calc R
H4B H 0.4954 0.4887 0.0918 0.048(4) Uiso 1 1 calc R
H4C H 0.4819 0.3812 0.0576 0.048(4) Uiso 1 1 calc R
N11 N 0.34316(12) 0.19733(9) 0.31612(8) 0.0189(2) Uani 1 1 d .
N12 N 0.30341(12) 0.15335(9) 0.17828(8) 0.0194(2) Uani 1 1 d .
C10 C 0.24425(14) 0.18241(10) 0.24676(10) 0.0193(3) Uani 1 1 d .
C11 C 0.12260(15) 0.19872(13) 0.24504(12) 0.0285(3) Uani 1 1 d .
H11A H 0.0654 0.1905 0.1922 0.039(4) Uiso 1 1 calc R
H11B H 0.0944 0.2184 0.2967 0.039(4) Uiso 1 1 calc R
C12 C 0.23249(15) 0.14089(12) 0.09053(10) 0.0234(3) Uani 1 1 d .
H12 H 0.1702 0.1933 0.0797 0.029(5) Uiso 1 1 calc R
C13 C 0.31721(18) 0.14997(14) 0.02313(11) 0.0305(4) Uani 1 1 d .
H13A H 0.3597 0.2115 0.0303 0.039(4) Uiso 1 1 calc R
H13B H 0.2681 0.1457 -0.0358 0.039(4) Uiso 1 1 calc R
H13C H 0.3783 0.0986 0.0316 0.039(4) Uiso 1 1 calc R
C14 C 0.16279(17) 0.04635(14) 0.07981(12) 0.0331(4) Uani 1 1 d .
H14A H 0.1101 0.0440 0.0220 0.045(4) Uiso 1 1 calc R
H14B H 0.1114 0.0407 0.1252 0.045(4) Uiso 1 1 calc R
H14C H 0.2221 -0.0063 0.0854 0.045(4) Uiso 1 1 calc R
C15 C 0.31819(15) 0.23212(12) 0.39979(10) 0.0228(3) Uani 1 1 d .
H15 H 0.2515 0.2811 0.3875 0.022(5) Uiso 1 1 calc R
C16 C 0.43195(17) 0.27950(14) 0.45153(12) 0.0324(4) Uani 1 1 d .
H16A H 0.4987 0.2327 0.4646 0.048(4) Uiso 1 1 calc R
H16B H 0.4125 0.3047 0.5064 0.048(4) Uiso 1 1 calc R
H16C H 0.4581 0.3317 0.4171 0.048(4) Uiso 1 1 calc R
C17 C 0.2727(2) 0.15264(16) 0.45330(13) 0.0425(5) Uani 1 1 d .
H17A H 0.1998 0.1224 0.4187 0.058(5) Uiso 1 1 calc R
H17B H 0.2508 0.1794 0.5069 0.058(5) Uiso 1 1 calc R
H17C H 0.3381 0.1052 0.4687 0.058(5) Uiso 1 1 calc R
C20 C 0.55483(13) 0.01796(10) 0.29935(10) 0.0184(3) Uani 1 1 d .
C21 C 0.56307(14) 0.01839(10) 0.20845(10) 0.0191(3) Uani 1 1 d .
C22 C 0.65322(14) 0.08677(11) 0.19548(10) 0.0197(3) Uani 1 1 d .
C23 C 0.70093(13) 0.12834(11) 0.27800(10) 0.0188(3) Uani 1 1 d .
C24 C 0.63977(13) 0.08668(10) 0.34272(9) 0.0182(3) Uani 1 1 d .
C25 C 0.47575(17) -0.04827(12) 0.34182(12) 0.0294(3) Uani 1 1 d .
H25A H 0.4019 -0.0653 0.2996 0.066(5) Uiso 1 1 calc R
H25B H 0.4511 -0.0167 0.3924 0.066(5) Uiso 1 1 calc R
H25C H 0.5227 -0.1060 0.3612 0.066(5) Uiso 1 1 calc R
C26 C 0.49955(17) -0.05219(12) 0.14258(12) 0.0296(4) Uani 1 1 d .
H26A H 0.5457 -0.1122 0.1484 0.052(4) Uiso 1 1 calc R
H26B H 0.4962 -0.0268 0.0834 0.052(4) Uiso 1 1 calc R
H26C H 0.4154 -0.0636 0.1531 0.052(4) Uiso 1 1 calc R
C27 C 0.69524(17) 0.10824(14) 0.11033(11) 0.0311(4) Uani 1 1 d .
H27A H 0.7682 0.0698 0.1058 0.073(5) Uiso 1 1 calc R
H27B H 0.7160 0.1759 0.1082 0.073(5) Uiso 1 1 calc R
H27C H 0.6288 0.0930 0.0615 0.073(5) Uiso 1 1 calc R
C28 C 0.80460(15) 0.19913(13) 0.29705(13) 0.0286(3) Uani 1 1 d .
H28A H 0.7828 0.2488 0.3360 0.053(4) Uiso 1 1 calc R
H28B H 0.8187 0.2281 0.2422 0.053(4) Uiso 1 1 calc R
H28C H 0.8800 0.1667 0.3254 0.053(4) Uiso 1 1 calc R
C29 C 0.67656(17) 0.09909(13) 0.43989(10) 0.0279(3) Uani 1 1 d .
H29A H 0.7464 0.0571 0.4616 0.042(4) Uiso 1 1 calc R
H29B H 0.6066 0.0829 0.4685 0.042(4) Uiso 1 1 calc R
H29C H 0.7007 0.1654 0.4529 0.042(4) Uiso 1 1 calc R

loop_
_atom_site_aniso_label
_atom_site_aniso_U_11
_atom_site_aniso_U_22
_atom_site_aniso_U_33
_atom_site_aniso_U_23
_atom_site_aniso_U_13
_atom_site_aniso_U_12
Ta1 0.01158(3) 0.01402(3) 0.01585(3) 0.00062(2) 0.00323(2) 0.00050(2)
N1 0.0161(6) 0.0190(6) 0.0327(7) 0.0039(5) 0.0068(5) 0.0009(5)
C1 0.0217(7) 0.0160(7) 0.0337(8) 0.0056(6) 0.0083(6) 0.0006(5)
C2 0.0220(8) 0.0237(8) 0.0453(10) 0.0080(7) 0.0060(7) 0.0042(6)
C3 0.0309(9) 0.0192(8) 0.0539(12) -0.0032(8) 0.0086(8) -0.0037(7)
C4 0.0492(12) 0.0343(10) 0.0434(11) 0.0162(8) 0.0212(9) 0.0064(9)
N11 0.0163(6) 0.0217(6) 0.0194(6) -0.0004(5) 0.0049(4) 0.0004(5)
N12 0.0159(6) 0.0239(6) 0.0180(6) -0.0008(5) 0.0016(4) -0.0004(5)
C10 0.0163(6) 0.0176(7) 0.0244(7) 0.0018(5) 0.0048(5) -0.0013(5)
C11 0.0166(7) 0.0324(9) 0.0369(9) -0.0025(7) 0.0062(6) 0.0004(6)
C12 0.0211(7) 0.0260(7) 0.0210(7) 0.0017(6) -0.0023(6) 0.0000(6)
C13 0.0354(9) 0.0353(9) 0.0201(7) 0.0033(6) 0.0026(6) 0.0007(7)
C14 0.0293(9) 0.0349(9) 0.0321(9) -0.0039(7) -0.0026(7) -0.0080(7)
C15 0.0220(7) 0.0238(7) 0.0247(7) -0.0025(6) 0.0102(6) 0.0005(6)
C16 0.0295(9) 0.0411(10) 0.0271(8) -0.0110(7) 0.0067(7) -0.0012(7)
C17 0.0613(14) 0.0416(11) 0.0304(9) -0.0021(8) 0.0243(9) -0.0131(10)
C20 0.0171(7) 0.0162(6) 0.0219(7) 0.0022(5) 0.0036(5) 0.0027(5)
C21 0.0182(7) 0.0169(6) 0.0217(7) -0.0028(5) 0.0023(5) 0.0042(5)
C22 0.0175(7) 0.0209(7) 0.0220(7) 0.0004(5) 0.0074(5) 0.0056(5)
C23 0.0116(6) 0.0200(7) 0.0251(7) 0.0001(5) 0.0041(5) 0.0031(5)
C24 0.0162(6) 0.0194(7) 0.0186(6) 0.0020(5) 0.0018(5) 0.0032(5)
C25 0.0308(9) 0.0236(8) 0.0350(9) 0.0063(7) 0.0090(7) -0.0038(6)
C26 0.0338(9) 0.0230(8) 0.0294(8) -0.0082(6) -0.0020(7) 0.0028(7)
C27 0.0345(9) 0.0367(9) 0.0257(8) 0.0029(7) 0.0154(7) 0.0067(7)
C28 0.0157(7) 0.0274(8) 0.0430(10) -0.0014(7) 0.0057(6) -0.0026(6)
C29 0.0322(9) 0.0302(8) 0.0194(7) 0.0000(6) -0.0008(6) 0.0050(7)

loop_
_atom_type_symbol
_atom_type_description
_atom_type_scat_dispersion_real
_atom_type_scat_dispersion_imag
_atom_type_scat_source
C C 0.0033 0.0016 'International Tables Vol C Tables 4.2.6.8 and 6.1.1.4'
H H 0.0000 0.0000 'International Tables Vol C Tables 4.2.6.8 and 6.1.1.4'
N N 0.0061 0.0033 'International Tables Vol C Tables 4.2.6.8 and 6.1.1.4'
Ta Ta -0.7052 6.5227 'International Tables Vol C Tables 4.2.6.8 and 6.1.1.4'

loop_
_geom_angle_atom_site_label_1
_geom_angle_atom_site_label_2
_geom_angle_atom_site_label_3
_geom_angle
N1 Ta1 N11 109.51(5)
N1 Ta1 N12 108.54(5)
N11 Ta1 N12 64.97(5)
N1 Ta1 C20 138.84(5)
N11 Ta1 C20 102.57(5)
N12 Ta1 C20 108.05(5)
N1 Ta1 C24 109.74(5)
N11 Ta1 C24 106.07(5)
N12 Ta1 C24 141.38(5)
C20 Ta1 C24 34.49(5)
N1 Ta1 C21 121.39(5)
N11 Ta1 C21 129.08(5)
N12 Ta1 C21 97.95(5)
C20 Ta1 C21 34.40(5)
C24 Ta1 C21 56.99(5)
N1 Ta1 C23 82.54(5)
N11 Ta1 C23 136.37(5)
N12 Ta1 C23 152.45(5)
C20 Ta1 C23 56.34(5)
C24 Ta1 C23 33.97(5)
C21 Ta1 C23 55.85(5)
N1 Ta1 C22 88.96(5)
N11 Ta1 C22 158.91(5)
N12 Ta1 C22 119.77(5)
C20 Ta1 C22 56.39(5)
C24 Ta1 C22 56.43(5)
C21 Ta1 C22 33.57(5)
C23 Ta1 C22 33.39(5)
C1 N1 Ta1 136.72(10)
C1 N1 H1 106.6(16)
Ta1 N1 H1 116.4(16)
N1 C1 C2 110.55(13)
N1 C1 C3 108.10(14)
C2 C1 C3 110.20(15)
N1 C1 C4 108.73(14)
C2 C1 C4 109.67(15)
C3 C1 C4 109.55(15)
C1 C2 H2A 109.5
C1 C2 H2B 109.5
H2A C2 H2B 109.5
C1 C2 H2C 109.5
H2A C2 H2C 109.5
H2B C2 H2C 109.5
C1 C3 H3A 109.5
C1 C3 H3B 109.5
H3A C3 H3B 109.5
C1 C3 H3C 109.5
H3A C3 H3C 109.5
H3B C3 H3C 109.5
C1 C4 H4A 109.5
C1 C4 H4B 109.5
H4A C4 H4B 109.5
C1 C4 H4C 109.5
H4A C4 H4C 109.5
H4B C4 H4C 109.5
C10 N11 C15 119.42(12)
C10 N11 Ta1 95.92(9)
C15 N11 Ta1 144.18(10)
C10 N12 C12 120.07(13)
C10 N12 Ta1 95.92(9)
C12 N12 Ta1 142.56(10)
C11 C10 N12 128.55(15)
C11 C10 N11 128.29(15)
N12 C10 N11 103.00(12)
C10 C11 H11A 120.0
C10 C11 H11B 120.0
H11A C11 H11B 120.0
N12 C12 C13 109.91(13)
N12 C12 C14 112.49(14)
C13 C12 C14 110.69(15)
N12 C12 H12 107.9
C13 C12 H12 107.9
C14 C12 H12 107.9
C12 C13 H13A 109.5
C12 C13 H13B 109.5
H13A C13 H13B 109.5
C12 C13 H13C 109.5
H13A C13 H13C 109.5
H13B C13 H13C 109.5
C12 C14 H14A 109.5
C12 C14 H14B 109.5
H14A C14 H14B 109.5
C12 C14 H14C 109.5
H14A C14 H14C 109.5
H14B C14 H14C 109.5
N11 C15 C16 110.64(13)
N11 C15 C17 111.69(14)
C16 C15 C17 110.57(16)
N11 C15 H15 107.9
C16 C15 H15 107.9
C17 C15 H15 107.9
C15 C16 H16A 109.5
C15 C16 H16B 109.5
H16A C16 H16B 109.5
C15 C16 H16C 109.5
H16A C16 H16C 109.5
H16B C16 H16C 109.5
C15 C17 H17A 109.5
C15 C17 H17B 109.5
H17A C17 H17B 109.5
C15 C17 H17C 109.5
H17A C17 H17C 109.5
H17B C17 H17C 109.5
C24 C20 C21 108.26(13)
C24 C20 C25 126.38(14)
C21 C20 C25 125.25(14)
C24 C20 Ta1 73.54(8)
C21 C20 Ta1 74.27(8)
C25 C20 Ta1 121.12(10)
C22 C21 C20 108.01(13)
C22 C21 C26 127.00(14)
C20 C21 C26 124.43(14)
C22 C21 Ta1 74.94(8)
C20 C21 Ta1 71.33(8)
C26 C21 Ta1 126.11(10)
C21 C22 C23 107.88(13)
C21 C22 C27 126.12(15)
C23 C22 C27 125.95(15)
C21 C22 Ta1 71.50(8)
C23 C22 Ta1 72.92(8)
C27 C22 Ta1 123.39(11)
C22 C23 C24 108.67(13)
C22 C23 C28 126.65(14)
C24 C23 C28 124.55(14)
C22 C23 Ta1 73.69(8)
C24 C23 Ta1 71.01(8)
C28 C23 Ta1 124.56(10)
C20 C24 C23 107.17(13)
C20 C24 C29 126.24(14)
C23 C24 C29 125.55(14)
C20 C24 Ta1 71.97(8)
C23 C24 Ta1 75.02(8)
C29 C24 Ta1 127.57(10)
C20 C25 H25A 109.5
C20 C25 H25B 109.5
H25A C25 H25B 109.5
C20 C25 H25C 109.5
H25A C25 H25C 109.5
H25B C25 H25C 109.5
C21 C26 H26A 109.5
C21 C26 H26B 109.5
H26A C26 H26B 109.5
C21 C26 H26C 109.5
H26A C26 H26C 109.5
H26B C26 H26C 109.5
C22 C27 H27A 109.5
C22 C27 H27B 109.5
H27A C27 H27B 109.5
C22 C27 H27C 109.5
H27A C27 H27C 109.5
H27B C27 H27C 109.5
C23 C28 H28A 109.5
C23 C28 H28B 109.5
H28A C28 H28B 109.5
C23 C28 H28C 109.5
H28A C28 H28C 109.5
H28B C28 H28C 109.5
C24 C29 H29A 109.5
C24 C29 H29B 109.5
H29A C29 H29B 109.5
C24 C29 H29C 109.5
H29A C29 H29C 109.5
H29B C29 H29C 109.5

loop_
_geom_bond_atom_site_label_1
_geom_bond_atom_site_label_2
_geom_bond_distance
Ta1 N1 1.9804(13)
Ta1 N11 2.0432(12)
Ta1 N12 2.0471(13)
Ta1 C20 2.3976(14)
Ta1 C24 2.4181(14)
Ta1 C21 2.4359(14)
Ta1 C23 2.4704(14)
Ta1 C22 2.4804(14)
N1 C1 1.481(2)
N1 H1 0.81(2)
C1 C2 1.523(2)
C1 C3 1.529(3)
C1 C4 1.534(2)
C2 H2A 0.9800
C2 H2B 0.9800
C2 H2C 0.9800
C3 H3A 0.9800
C3 H3B 0.9800
C3 H3C 0.9800
C4 H4A 0.9800
C4 H4B 0.9800
C4 H4C 0.9800
N11 C10 1.406(2)
N11 C15 1.4584(19)
N12 C10 1.4009(19)
N12 C12 1.4572(19)
C10 C11 1.353(2)
C11 H11A 0.9500
C11 H11B 0.9500
C12 C13 1.523(2)
C12 C14 1.529(2)
C12 H12 1.0000
C13 H13A 0.9800
C13 H13B 0.9800
C13 H13C 0.9800
C14 H14A 0.9800
C14 H14B 0.9800
C14 H14C 0.9800
C15 C16 1.517(2)
C15 C17 1.528(2)
C15 H15 1.0000
C16 H16A 0.9800
C16 H16B 0.9800
C16 H16C 0.9800
C17 H17A 0.9800
C17 H17B 0.9800
C17 H17C 0.9800
C20 C24 1.428(2)
C20 C21 1.430(2)
C20 C25 1.503(2)
C21 C22 1.420(2)
C21 C26 1.506(2)
C22 C23 1.422(2)
C22 C27 1.505(2)
C23 C24 1.429(2)
C23 C28 1.503(2)
C24 C29 1.502(2)
C25 H25A 0.9800
C25 H25B 0.9800
C25 H25C 0.9800
C26 H26A 0.9800
C26 H26B 0.9800
C26 H26C 0.9800
C27 H27A 0.9800
C27 H27B 0.9800
C27 H27C 0.9800
C28 H28A 0.9800
C28 H28B 0.9800
C28 H28C 0.9800
C29 H29A 0.9800
C29 H29B 0.9800
C29 H29C 0.9800

loop_
_geom_torsion_atom_site_label_1
_geom_torsion_atom_site_label_2
_geom_torsion_atom_site_label_3
_geom_torsion_atom_site_label_4
_geom_torsion
N11 Ta1 N1 C1 -25.55(18)
N12 Ta1 N1 C1 43.67(17)
C20 Ta1 N1 C1 -164.68(14)
C24 Ta1 N1 C1 -141.60(16)
C21 Ta1 N1 C1 155.73(15)
C23 Ta1 N1 C1 -162.27(17)
C22 Ta1 N1 C1 164.85(17)
Ta1 N1 C1 C2 -9.2(2)
Ta1 N1 C1 C3 111.47(16)
Ta1 N1 C1 C4 -129.68(16)
N1 Ta1 N11 C10 99.10(9)
N12 Ta1 N11 C10 -2.83(8)
C20 Ta1 N11 C10 -107.08(9)
C24 Ta1 N11 C10 -142.54(9)
C21 Ta1 N11 C10 -82.31(10)
C23 Ta1 N11 C10 -160.99(8)
C22 Ta1 N11 C10 -111.00(15)
N1 Ta1 N11 C15 -71.90(19)
N12 Ta1 N11 C15 -173.83(19)
C20 Ta1 N11 C15 81.92(18)
C24 Ta1 N11 C15 46.46(19)
C21 Ta1 N11 C15 106.69(18)
C23 Ta1 N11 C15 28.0(2)
C22 Ta1 N11 C15 78.0(2)
N1 Ta1 N12 C10 -100.59(9)
N11 Ta1 N12 C10 2.84(8)
C20 Ta1 N12 C10 98.60(9)
C24 Ta1 N12 C10 87.38(11)
C21 Ta1 N12 C10 132.43(9)
C23 Ta1 N12 C10 149.13(10)
C22 Ta1 N12 C10 159.64(8)
N1 Ta1 N12 C12 63.98(18)
N11 Ta1 N12 C12 167.42(19)
C20 Ta1 N12 C12 -96.82(18)
C24 Ta1 N12 C12 -108.05(18)
C21 Ta1 N12 C12 -62.99(18)
C23 Ta1 N12 C12 -46.3(2)
C22 Ta1 N12 C12 -35.78(19)
C12 N12 C10 C11 2.7(2)
Ta1 N12 C10 C11 171.96(16)
C12 N12 C10 N11 -173.07(13)
Ta1 N12 C10 N11 -3.84(11)
C15 N11 C10 C11 2.0(2)
Ta1 N11 C10 C11 -171.97(16)
C15 N11 C10 N12 177.81(13)
Ta1 N11 C10 N12 3.84(11)
C10 N12 C12 C13 156.70(14)
Ta1 N12 C12 C13 -5.5(2)
C10 N12 C12 C14 -79.47(18)
Ta1 N12 C12 C14 118.33(17)
C10 N11 C15 C16 -157.57(14)
Ta1 N11 C15 C16 12.1(3)
C10 N11 C15 C17 78.79(19)
Ta1 N11 C15 C17 -111.50(19)
N1 Ta1 C20 C24 40.65(12)
N11 Ta1 C20 C24 -100.15(9)
N12 Ta1 C20 C24 -167.61(8)
C21 Ta1 C20 C24 115.01(12)
C23 Ta1 C20 C24 37.79(8)
C22 Ta1 C20 C24 78.16(9)
N1 Ta1 C20 C21 -74.35(12)
N11 Ta1 C20 C21 144.84(8)
N12 Ta1 C20 C21 77.38(9)
C24 Ta1 C20 C21 -115.01(12)
C23 Ta1 C20 C21 -77.22(9)
C22 Ta1 C20 C21 -36.85(8)
N1 Ta1 C20 C25 163.62(12)
N11 Ta1 C20 C25 22.81(13)
N12 Ta1 C20 C25 -44.65(13)
C24 Ta1 C20 C25 122.97(16)
C21 Ta1 C20 C25 -122.03(16)
C23 Ta1 C20 C25 160.75(15)
C22 Ta1 C20 C25 -158.88(15)
C24 C20 C21 C22 0.29(16)
C25 C20 C21 C22 -176.18(14)
Ta1 C20 C21 C22 66.53(10)
C24 C20 C21 C26 172.26(14)
C25 C20 C21 C26 -4.2(2)
Ta1 C20 C21 C26 -121.50(14)
C24 C20 C21 Ta1 -66.24(10)
C25 C20 C21 Ta1 117.29(15)
N1 Ta1 C21 C22 16.66(11)
N11 Ta1 C21 C22 -161.79(8)
N12 Ta1 C21 C22 134.12(9)
C20 Ta1 C21 C22 -115.40(12)
C24 Ta1 C21 C22 -77.67(9)
C23 Ta1 C21 C22 -36.64(8)
N1 Ta1 C21 C20 132.06(9)
N11 Ta1 C21 C20 -46.39(11)
N12 Ta1 C21 C20 -110.48(9)
C24 Ta1 C21 C20 37.74(8)
C23 Ta1 C21 C20 78.77(9)
C22 Ta1 C21 C20 115.40(12)
N1 Ta1 C21 C26 -108.45(14)
N11 Ta1 C21 C26 73.10(15)
N12 Ta1 C21 C26 9.01(14)
C20 Ta1 C21 C26 119.49(17)
C24 Ta1 C21 C26 157.23(16)
C23 Ta1 C21 C26 -161.74(16)
C22 Ta1 C21 C26 -125.11(18)
C20 C21 C22 C23 0.17(16)
C26 C21 C22 C23 -171.53(14)
Ta1 C21 C22 C23 64.32(10)
C20 C21 C22 C27 177.54(14)
C26 C21 C22 C27 5.8(2)
Ta1 C21 C22 C27 -118.31(15)
C20 C21 C22 Ta1 -64.15(10)
C26 C21 C22 Ta1 124.15(15)
N1 Ta1 C22 C21 -165.83(9)
N11 Ta1 C22 C21 42.38(18)
N12 Ta1 C22 C21 -54.99(10)
C20 Ta1 C22 C21 37.79(8)
C24 Ta1 C22 C21 79.49(9)
C23 Ta1 C22 C21 116.20(13)
N1 Ta1 C22 C23 77.97(9)
N11 Ta1 C22 C23 -73.81(17)
N12 Ta1 C22 C23 -171.18(8)
C20 Ta1 C22 C23 -78.40(9)
C24 Ta1 C22 C23 -36.70(8)
C21 Ta1 C22 C23 -116.20(13)
N1 Ta1 C22 C27 -44.24(14)
N11 Ta1 C22 C27 163.97(14)
N12 Ta1 C22 C27 66.61(15)
C20 Ta1 C22 C27 159.39(16)
C24 Ta1 C22 C27 -158.92(16)
C21 Ta1 C22 C27 121.59(17)
C23 Ta1 C22 C27 -122.21(18)
C21 C22 C23 C24 -0.57(16)
C27 C22 C23 C24 -177.95(14)
Ta1 C22 C23 C24 62.82(10)
C21 C22 C23 C28 175.34(14)
C27 C22 C23 C28 -2.0(2)
Ta1 C22 C23 C28 -121.27(15)
C21 C22 C23 Ta1 -63.39(10)
C27 C22 C23 Ta1 119.24(15)
N1 Ta1 C23 C22 -99.52(9)
N11 Ta1 C23 C22 149.94(9)
N12 Ta1 C23 C22 16.72(16)
C20 Ta1 C23 C22 78.58(9)
C24 Ta1 C23 C22 116.97(13)
C21 Ta1 C23 C22 36.83(8)
N1 Ta1 C23 C24 143.51(9)
N11 Ta1 C23 C24 32.97(12)
N12 Ta1 C23 C24 -100.25(13)
C20 Ta1 C23 C24 -38.39(8)
C21 Ta1 C23 C24 -80.14(9)
C22 Ta1 C23 C24 -116.97(13)
N1 Ta1 C23 C28 24.10(13)
N11 Ta1 C23 C28 -86.44(15)
N12 Ta1 C23 C28 140.33(13)
C20 Ta1 C23 C28 -157.81(15)
C24 Ta1 C23 C28 -119.41(17)
C21 Ta1 C23 C28 160.45(15)
C22 Ta1 C23 C28 123.62(17)
C21 C20 C24 C23 -0.63(16)
C25 C20 C24 C23 175.79(14)
Ta1 C20 C24 C23 -67.35(10)
C21 C20 C24 C29 -169.47(14)
C25 C20 C24 C29 7.0(2)
Ta1 C20 C24 C29 123.81(15)
C21 C20 C24 Ta1 66.72(10)
C25 C20 C24 Ta1 -116.86(15)
C22 C23 C24 C20 0.74(16)
C28 C23 C24 C20 -175.27(14)
Ta1 C23 C24 C20 65.29(10)
C22 C23 C24 C29 169.68(14)
C28 C23 C24 C29 -6.3(2)
Ta1 C23 C24 C29 -125.78(15)
C22 C23 C24 Ta1 -64.54(10)
C28 C23 C24 Ta1 119.44(14)
N1 Ta1 C24 C20 -152.90(8)
N11 Ta1 C24 C20 88.89(9)
N12 Ta1 C24 C20 19.07(12)
C21 Ta1 C24 C20 -37.63(8)
C23 Ta1 C24 C20 -114.11(12)
C22 Ta1 C24 C20 -78.05(9)
N1 Ta1 C24 C23 -38.79(10)
N11 Ta1 C24 C23 -157.00(9)
N12 Ta1 C24 C23 133.18(9)
C20 Ta1 C24 C23 114.11(12)
C21 Ta1 C24 C23 76.48(9)
C22 Ta1 C24 C23 36.06(8)
N1 Ta1 C24 C29 84.83(14)
N11 Ta1 C24 C29 -33.38(15)
N12 Ta1 C24 C29 -103.20(15)
C20 Ta1 C24 C29 -122.27(17)
C21 Ta1 C24 C29 -159.91(16)
C23 Ta1 C24 C29 123.62(18)
C22 Ta1 C24 C29 159.68(16)
